data_4068840
loop_
_publ_author_name
'Anderson, Brian J.'
'Glueck, David S.'
'DiPasquale, Antonio G.'
'Rheingold, Arnold L.'

_publ_section_title
;
 Substrate and Catalyst Screening in Platinum-Catalyzed Asymmetric
 Alkylation of Bis(secondary) Phosphines. Synthesis of an Enantiomerically
 PureC2-Symmetric Diphosphine
;
_journal_issue 1
_journal_name_full Organometallics
_journal_page_first 386
_journal_paper_doi 10.1021/om801124t
_journal_volume 28
_journal_year 2009
_chemical_absolute_configuration ad
_chemical_formula_sum 'C30 H32 B2 F6 P2'
_chemical_formula_weight 590.12
_chemical_name_common BJA-427
_chemical_name_systematic
;
 ?
;
_space_group.centring_type P

_space_group_IT_number 19
_space_group.IT_number 19

_symmetry_cell_setting orthorhombic
_symmetry_space_group_name_Hall 'P 2ac 2ab'
_symmetry_space_group_name_H-M 'P 21 21 21'
_atom_sites_solution_hydrogens geom
_atom_sites_solution_primary direct
_atom_sites_solution_secondary difmap
_audit_creation_method SHELXL-97
_cell_angle_alpha 90.00
_cell_angle_beta 90.00
_cell_angle_gamma 90.00
_cell_formula_units_Z 4
_cell_length_a 10.3800(16)
_cell_length_b 13.920(2)
_cell_length_c 20.209(3)
_cell_measurement_reflns_used 9648
_cell_measurement_temperature 208(2)
_cell_measurement_theta_max 28.08
_cell_measurement_theta_min 2.45
_cell_volume 2920.0(8)
_computing_cell_refinement 'Bruker SMART'
_computing_data_collection 'Bruker SMART'
_computing_data_reduction 'Bruker SAINT'
_computing_molecular_graphics ORTEP-32
_computing_publication_material WinGX
_computing_structure_refinement SHELXL-97
_computing_structure_solution SIR-2004
_diffrn_ambient_temperature 208(2)
_diffrn_measured_fraction_theta_full 0.995
_diffrn_measured_fraction_theta_max 0.995
_diffrn_measurement_device_type 'CCD area detector'
_diffrn_measurement_method 'phi and omega scans'
_diffrn_radiation_monochromator graphite
_diffrn_radiation_source 'fine-focus sealed tube'
_diffrn_radiation_type MoK\a
_diffrn_radiation_wavelength 0.71073
_diffrn_reflns_av_R_equivalents 0.0316
_diffrn_reflns_av_sigmaI/netI 0.0404
_diffrn_reflns_limit_h_max 12
_diffrn_reflns_limit_h_min -12
_diffrn_reflns_limit_k_max 16
_diffrn_reflns_limit_k_min -16
_diffrn_reflns_limit_l_max 24
_diffrn_reflns_limit_l_min -22
_diffrn_reflns_number 12652
_diffrn_reflns_theta_full 25.00
_diffrn_reflns_theta_max 25.03
_diffrn_reflns_theta_min 2.21
_exptl_absorpt_coefficient_mu 0.206
_exptl_absorpt_correction_T_max 0.9898
_exptl_absorpt_correction_T_min 0.9599
_exptl_absorpt_correction_type multi-scan
_exptl_absorpt_process_details SADABS
_exptl_crystal_colour colorless
_exptl_crystal_density_diffrn 1.342
_exptl_crystal_density_method 'not measured'
_exptl_crystal_description plate
_exptl_crystal_F_000 1224
_exptl_crystal_size_max 0.20
_exptl_crystal_size_mid 0.20
_exptl_crystal_size_min 0.05
_refine_diff_density_max 0.375
_refine_diff_density_min -0.203
_refine_diff_density_rms 0.053
_refine_ls_abs_structure_details 'Flack H D (1983), Acta Cryst. A39, 876-881'
_refine_ls_abs_structure_Flack 0.12(12)
_refine_ls_extinction_method none
_refine_ls_goodness_of_fit_ref 1.239
_refine_ls_hydrogen_treatment constr
_refine_ls_matrix_type full
_refine_ls_number_parameters 363
_refine_ls_number_reflns 5092
_refine_ls_number_restraints 0
_refine_ls_restrained_S_all 1.239
_refine_ls_R_factor_all 0.0592
_refine_ls_R_factor_gt 0.0564
_refine_ls_shift/su_max 0.001
_refine_ls_shift/su_mean 0.000
_refine_ls_structure_factor_coef Fsqd
_refine_ls_weighting_details 'calc w=1/[\s^2^(Fo^2^)+(0.0362P)^2^+1.8656P] where P=(Fo^2^+2Fc^2^)/3'
_refine_ls_weighting_scheme calc
_refine_ls_wR_factor_gt 0.1173
_refine_ls_wR_factor_ref 0.1184
_reflns_number_gt 4893
_reflns_number_total 5092
_reflns_threshold_expression >2sigma(I)
_cod_data_source_file om801124t_si_001.cif
_cod_data_source_block glu234
_cod_depositor_comments
;
The following automatic conversions were performed:

'_symmetry_cell_setting' value 'Orthorhombic' changed to
'orthorhombic' according to
/home/saulius/struct/CIF-dictionaries/cif_core.dic dictionary named
'cif_core.dic' version 2.4.2 from 2011-04-26.

Automatic conversion script
Id: cif_fix_values 1715 2011-07-08 13:25:40Z adriana 

The following automatic conversions were performed:

'_space_group.centring_type' value 'primitive' was replaced with the
value 'P' as specified in the replacement file
'/home/antanas/src/cod-tools/trunk/data/replacement-values/replacement_values.lst'.

Automatic conversion script
Id: cif_fix_values 5642 2017-10-24 12:04:52Z antanas 
;
_cod_original_sg_symbol_H-M P2(1)2(1)2(1)
_cod_database_code 4068840

loop_
_symmetry_equiv_pos_as_xyz
'x, y, z'
'-x+1/2, -y, z+1/2'
'x+1/2, -y+1/2, -z'
'-x, y+1/2, -z+1/2'

loop_
_atom_site_label
_atom_site_type_symbol
_atom_site_fract_x
_atom_site_fract_y
_atom_site_fract_z
_atom_site_U_iso_or_equiv
_atom_site_adp_type
_atom_site_occupancy
_atom_site_symmetry_multiplicity
_atom_site_calc_flag
_atom_site_refinement_flags
C1 C 0.7776(3) 0.1195(3) 0.03870(18) 0.0303(8) Uani 1 1 d .
C2 C 0.6922(3) 0.1941(3) 0.0530(2) 0.0383(9) Uani 1 1 d .
H2 H 0.6659 0.2050 0.0969 0.046 Uiso 1 1 calc R
C3 C 0.6462(4) 0.2518(3) 0.0028(2) 0.0474(11) Uani 1 1 d .
H3 H 0.5874 0.3012 0.0124 0.057 Uiso 1 1 calc R
C4 C 0.6864(4) 0.2372(3) -0.0612(2) 0.0521(12) Uani 1 1 d .
H4 H 0.6568 0.2778 -0.0952 0.063 Uiso 1 1 calc R
C5 C 0.7695(4) 0.1636(3) -0.0757(2) 0.0509(11) Uani 1 1 d .
H5 H 0.7959 0.1536 -0.1197 0.061 Uiso 1 1 calc R
C6 C 0.8145(4) 0.1043(3) -0.02636(19) 0.0405(10) Uani 1 1 d .
H6 H 0.8703 0.0533 -0.0368 0.049 Uiso 1 1 calc R
C7 C 0.7018(3) -0.0113(3) 0.14461(18) 0.0329(8) Uani 1 1 d .
H7A H 0.7339 -0.0512 0.1810 0.039 Uiso 1 1 calc R
H7B H 0.6514 0.0409 0.1644 0.039 Uiso 1 1 calc R
C8 C 0.6126(4) -0.0712(3) 0.1037(2) 0.0379(9) Uani 1 1 d .
C9 C 0.6629(4) -0.1475(3) 0.0682(2) 0.0461(10) Uani 1 1 d .
H9 H 0.7521 -0.1589 0.0702 0.055 Uiso 1 1 calc R
C10 C 0.5879(5) -0.2073(3) 0.0304(2) 0.0554(12) Uani 1 1 d .
H10 H 0.6259 -0.2579 0.0066 0.067 Uiso 1 1 calc R
C11 C 0.4561(5) -0.1927(3) 0.0274(3) 0.0591(14) Uani 1 1 d .
H11 H 0.4036 -0.2328 0.0015 0.071 Uiso 1 1 calc R
C12 C 0.4042(4) -0.1192(4) 0.0626(2) 0.0552(13) Uani 1 1 d .
H12 H 0.3146 -0.1094 0.0617 0.066 Uiso 1 1 calc R
C13 C 0.4801(4) -0.0590(3) 0.0996(2) 0.0384(9) Uani 1 1 d .
C14 C 0.4152(4) 0.0230(4) 0.1351(3) 0.0542(12) Uani 1 1 d .
C15 C 0.9002(3) 0.1263(3) 0.16528(17) 0.0304(8) Uani 1 1 d .
H15A H 0.9626 0.1700 0.1449 0.037 Uiso 1 1 calc R
H15B H 0.8279 0.1649 0.1815 0.037 Uiso 1 1 calc R
C16 C 0.9640(3) 0.0754(2) 0.22392(17) 0.0294(8) Uani 1 1 d .
H16A H 1.0349 0.0355 0.2074 0.035 Uiso 1 1 calc R
H16B H 0.9008 0.0326 0.2447 0.035 Uiso 1 1 calc R
C17 C 1.1031(3) 0.0800(3) 0.34723(18) 0.0304(8) Uani 1 1 d .
C18 C 1.0382(4) 0.0007(3) 0.3725(2) 0.0430(10) Uani 1 1 d .
H18 H 0.9566 -0.0157 0.3558 0.052 Uiso 1 1 calc R
C19 C 1.0925(4) -0.0537(3) 0.4218(2) 0.0506(11) Uani 1 1 d .
H19 H 1.0483 -0.1071 0.4388 0.061 Uiso 1 1 calc R
C20 C 1.2118(4) -0.0296(3) 0.4461(2) 0.0474(11) Uani 1 1 d .
H20 H 1.2491 -0.0665 0.4800 0.057 Uiso 1 1 calc R
C21 C 1.2765(4) 0.0478(3) 0.42101(19) 0.0404(10) Uani 1 1 d .
H21 H 1.3586 0.0634 0.4373 0.048 Uiso 1 1 calc R
C22 C 1.2219(3) 0.1030(3) 0.37204(18) 0.0338(9) Uani 1 1 d .
H22 H 1.2663 0.1567 0.3555 0.041 Uiso 1 1 calc R
C23 C 0.8923(3) 0.2067(3) 0.33493(18) 0.0325(8) Uani 1 1 d .
H23A H 0.8614 0.1561 0.3647 0.039 Uiso 1 1 calc R
H23B H 0.9257 0.2588 0.3626 0.039 Uiso 1 1 calc R
C24 C 0.7784(3) 0.2446(3) 0.29665(17) 0.0307(8) Uani 1 1 d .
C25 C 0.7923(4) 0.3282(3) 0.2598(2) 0.0390(9) Uani 1 1 d .
H25 H 0.8720 0.3603 0.2599 0.047 Uiso 1 1 calc R
C26 C 0.6930(4) 0.3650(3) 0.2234(2) 0.0506(11) Uani 1 1 d .
H26 H 0.7059 0.4210 0.1983 0.061 Uiso 1 1 calc R
C27 C 0.5747(5) 0.3213(4) 0.2230(2) 0.0587(13) Uani 1 1 d .
H27 H 0.5063 0.3470 0.1981 0.070 Uiso 1 1 calc R
C28 C 0.5581(4) 0.2389(3) 0.2598(2) 0.0490(11) Uani 1 1 d .
H28 H 0.4774 0.2084 0.2601 0.059 Uiso 1 1 calc R
C29 C 0.6578(4) 0.2005(3) 0.29605(18) 0.0344(8) Uani 1 1 d .
C30 C 0.6328(4) 0.1106(3) 0.3348(2) 0.0457(10) Uani 1 1 d .
B1 B 0.9775(4) -0.0402(3) 0.0734(2) 0.0368(10) Uani 1 1 d .
H1A H 0.9472 -0.0794 0.0369 0.055 Uiso 1 1 calc R
H1B H 1.0043 -0.0814 0.1096 0.055 Uiso 1 1 calc R
H1C H 1.0501 -0.0016 0.0589 0.055 Uiso 1 1 calc R
B2 B 1.1386(5) 0.2526(3) 0.2498(2) 0.0402(11) Uani 1 1 d .
H2A H 1.1720 0.2929 0.2850 0.060 Uiso 1 1 calc R
H2B H 1.0911 0.2919 0.2186 0.060 Uiso 1 1 calc R
H2C H 1.2095 0.2212 0.2272 0.060 Uiso 1 1 calc R
F1 F 0.4434(2) 0.0279(2) 0.19966(14) 0.0632(7) Uani 1 1 d .
F2 F 0.4491(3) 0.10961(18) 0.11139(17) 0.0737(9) Uani 1 1 d .
F3 F 0.2885(2) 0.0198(2) 0.13175(18) 0.0823(10) Uani 1 1 d .
F4 F 0.5133(3) 0.0791(2) 0.32930(16) 0.0759(9) Uani 1 1 d .
F5 F 0.7091(2) 0.03770(17) 0.31575(13) 0.0538(6) Uani 1 1 d .
F6 F 0.6561(3) 0.12159(19) 0.39952(13) 0.0656(7) Uani 1 1 d .
P1 P 0.84153(8) 0.04233(6) 0.10266(4) 0.0259(2) Uani 1 1 d .
P2 P 1.02666(8) 0.15783(6) 0.28642(4) 0.0265(2) Uani 1 1 d .

loop_
_atom_site_aniso_label
_atom_site_aniso_U_11
_atom_site_aniso_U_22
_atom_site_aniso_U_33
_atom_site_aniso_U_23
_atom_site_aniso_U_13
_atom_site_aniso_U_12
C1 0.0240(17) 0.033(2) 0.034(2) -0.0027(16) -0.0066(15) -0.0046(15)
C2 0.033(2) 0.040(2) 0.041(2) 0.0006(19) 0.0014(17) 0.0033(16)
C3 0.048(3) 0.035(2) 0.059(3) 0.008(2) -0.015(2) 0.003(2)
C4 0.053(3) 0.054(3) 0.050(3) 0.022(2) -0.014(2) -0.004(2)
C5 0.054(3) 0.066(3) 0.033(2) 0.009(2) -0.004(2) -0.002(2)
C6 0.044(2) 0.047(3) 0.030(2) -0.0011(18) -0.0023(18) 0.0050(18)
C7 0.0340(19) 0.032(2) 0.033(2) 0.0036(16) -0.0028(16) -0.0046(15)
C8 0.049(2) 0.028(2) 0.037(2) 0.0081(18) -0.0056(19) -0.0070(16)
C9 0.049(2) 0.038(2) 0.051(2) -0.001(2) -0.007(2) -0.005(2)
C10 0.067(3) 0.042(3) 0.058(3) -0.010(2) -0.015(3) -0.011(2)
C11 0.073(3) 0.037(3) 0.067(3) 0.003(2) -0.032(3) -0.017(2)
C12 0.048(3) 0.052(3) 0.066(3) 0.013(3) -0.023(2) -0.015(2)
C13 0.038(2) 0.036(2) 0.042(2) 0.0114(18) -0.0068(19) -0.0060(17)
C14 0.034(2) 0.058(3) 0.070(3) 0.011(3) -0.009(2) -0.004(2)
C15 0.0297(18) 0.033(2) 0.0283(19) -0.0078(16) -0.0031(15) -0.0046(15)
C16 0.0285(18) 0.0300(18) 0.0297(19) -0.0051(15) -0.0051(16) 0.0000(15)
C17 0.0306(18) 0.034(2) 0.0267(19) -0.0051(16) -0.0055(16) 0.0024(15)
C18 0.036(2) 0.042(2) 0.051(3) 0.0076(19) -0.014(2) -0.0026(18)
C19 0.056(3) 0.041(3) 0.055(3) 0.021(2) -0.009(2) -0.004(2)
C20 0.054(2) 0.052(3) 0.037(2) 0.008(2) -0.008(2) 0.017(2)
C21 0.0292(19) 0.055(3) 0.036(2) -0.006(2) -0.0115(17) 0.0061(19)
C22 0.0309(19) 0.039(2) 0.031(2) -0.0036(17) -0.0030(16) 0.0004(16)
C23 0.0349(19) 0.033(2) 0.030(2) -0.0019(16) -0.0001(16) -0.0012(15)
C24 0.0332(18) 0.031(2) 0.0277(19) -0.0082(16) 0.0087(16) 0.0009(15)
C25 0.042(2) 0.029(2) 0.045(2) -0.0007(18) 0.0034(18) 0.0023(17)
C26 0.069(3) 0.035(2) 0.048(3) 0.004(2) 0.002(2) 0.015(2)
C27 0.052(3) 0.066(3) 0.058(3) -0.006(3) -0.016(2) 0.024(2)
C28 0.037(2) 0.054(3) 0.055(3) -0.005(2) 0.000(2) 0.0047(19)
C29 0.0334(19) 0.037(2) 0.033(2) -0.0006(16) 0.0079(18) 0.0079(17)
C30 0.035(2) 0.057(3) 0.046(3) 0.005(2) 0.0136(19) -0.0008(19)
B1 0.037(2) 0.037(2) 0.037(2) -0.005(2) 0.004(2) 0.007(2)
B2 0.040(2) 0.044(3) 0.037(2) 0.001(2) 0.001(2) -0.015(2)
F1 0.0524(15) 0.0726(19) 0.0644(18) -0.0093(15) 0.0094(13) -0.0061(14)
F2 0.0696(18) 0.0425(15) 0.109(2) 0.0128(16) 0.0136(18) 0.0088(14)
F3 0.0336(13) 0.088(2) 0.126(3) -0.011(2) -0.0054(15) 0.0010(14)
F4 0.0445(15) 0.084(2) 0.099(2) 0.0203(18) 0.0190(16) -0.0193(14)
F5 0.0574(15) 0.0391(13) 0.0647(16) 0.0023(13) 0.0197(12) 0.0003(12)
F6 0.0859(19) 0.0657(17) 0.0451(15) 0.0132(14) 0.0223(16) -0.0017(16)
P1 0.0269(4) 0.0261(4) 0.0247(4) -0.0027(4) -0.0024(4) -0.0005(4)
P2 0.0255(4) 0.0289(5) 0.0252(5) -0.0013(4) -0.0033(4) -0.0038(4)

loop_
_atom_type_symbol
_atom_type_description
_atom_type_scat_dispersion_real
_atom_type_scat_dispersion_imag
_atom_type_scat_source
C C 0.0033 0.0016 'International Tables Vol C Tables 4.2.6.8 and 6.1.1.4'
H H 0.0000 0.0000 'International Tables Vol C Tables 4.2.6.8 and 6.1.1.4'
B B 0.0013 0.0007 'International Tables Vol C Tables 4.2.6.8 and 6.1.1.4'
F F 0.0171 0.0103 'International Tables Vol C Tables 4.2.6.8 and 6.1.1.4'
P P 0.1023 0.0942 'International Tables Vol C Tables 4.2.6.8 and 6.1.1.4'

loop_
_geom_angle_atom_site_label_1
_geom_angle_atom_site_label_2
_geom_angle_atom_site_label_3
_geom_angle
C6 C1 C2 119.1(4)
C6 C1 P1 119.1(3)
C2 C1 P1 121.8(3)
C3 C2 C1 120.1(4)
C3 C2 H2 120.0
C1 C2 H2 120.0
C4 C3 C2 120.1(4)
C4 C3 H3 120.0
C2 C3 H3 120.0
C5 C4 C3 120.2(4)
C5 C4 H4 119.9
C3 C4 H4 119.9
C4 C5 C6 120.5(4)
C4 C5 H5 119.8
C6 C5 H5 119.8
C5 C6 C1 120.1(4)
C5 C6 H6 119.9
C1 C6 H6 119.9
C8 C7 P1 117.4(3)
C8 C7 H7A 108.0
P1 C7 H7A 108.0
C8 C7 H7B 108.0
P1 C7 H7B 108.0
H7A C7 H7B 107.2
C9 C8 C13 115.9(4)
C9 C8 C7 118.8(4)
C13 C8 C7 125.3(4)
C10 C9 C8 122.7(4)
C10 C9 H9 118.7
C8 C9 H9 118.7
C9 C10 C11 119.7(5)
C9 C10 H10 120.1
C11 C10 H10 120.1
C12 C11 C10 118.7(4)
C12 C11 H11 120.7
C10 C11 H11 120.7
C11 C12 C13 121.1(4)
C11 C12 H12 119.4
C13 C12 H12 119.4
C12 C13 C8 121.8(4)
C12 C13 C14 117.7(4)
C8 C13 C14 120.4(4)
F3 C14 F1 105.7(4)
F3 C14 F2 105.9(4)
F1 C14 F2 104.2(4)
F3 C14 C13 113.3(4)
F1 C14 C13 113.9(4)
F2 C14 C13 113.1(4)
C16 C15 P1 112.6(2)
C16 C15 H15A 109.1
P1 C15 H15A 109.1
C16 C15 H15B 109.1
P1 C15 H15B 109.1
H15A C15 H15B 107.8
C15 C16 P2 113.5(2)
C15 C16 H16A 108.9
P2 C16 H16A 108.9
C15 C16 H16B 108.9
P2 C16 H16B 108.9
H16A C16 H16B 107.7
C22 C17 C18 119.2(4)
C22 C17 P2 120.0(3)
C18 C17 P2 120.6(3)
C19 C18 C17 120.4(4)
C19 C18 H18 119.8
C17 C18 H18 119.8
C18 C19 C20 119.7(4)
C18 C19 H19 120.2
C20 C19 H19 120.2
C21 C20 C19 120.2(4)
C21 C20 H20 119.9
C19 C20 H20 119.9
C20 C21 C22 120.3(4)
C20 C21 H21 119.8
C22 C21 H21 119.8
C17 C22 C21 120.2(4)
C17 C22 H22 119.9
C21 C22 H22 119.9
C24 C23 P2 116.8(3)
C24 C23 H23A 108.1
P2 C23 H23A 108.1
C24 C23 H23B 108.1
P2 C23 H23B 108.1
H23A C23 H23B 107.3
C25 C24 C29 117.2(4)
C25 C24 C23 119.2(3)
C29 C24 C23 123.7(3)
C26 C25 C24 121.6(4)
C26 C25 H25 119.2
C24 C25 H25 119.2
C25 C26 C27 120.9(4)
C25 C26 H26 119.5
C27 C26 H26 119.5
C26 C27 C28 118.5(4)
C26 C27 H27 120.7
C28 C27 H27 120.7
C29 C28 C27 121.1(4)
C29 C28 H28 119.4
C27 C28 H28 119.4
C28 C29 C24 120.6(4)
C28 C29 C30 118.2(4)
C24 C29 C30 121.2(3)
F4 C30 F6 106.9(3)
F4 C30 F5 106.2(4)
F6 C30 F5 105.1(3)
F4 C30 C29 113.3(4)
F6 C30 C29 112.6(4)
F5 C30 C29 112.2(3)
P1 B1 H1A 109.5
P1 B1 H1B 109.5
H1A B1 H1B 109.5
P1 B1 H1C 109.5
H1A B1 H1C 109.5
H1B B1 H1C 109.5
P2 B2 H2A 109.5
P2 B2 H2B 109.5
H2A B2 H2B 109.5
P2 B2 H2C 109.5
H2A B2 H2C 109.5
H2B B2 H2C 109.5
C1 P1 C15 103.74(17)
C1 P1 C7 106.36(16)
C15 P1 C7 101.72(17)
C1 P1 B1 113.99(19)
C15 P1 B1 110.61(18)
C7 P1 B1 118.75(19)
C17 P2 C16 104.36(16)
C17 P2 C23 101.03(17)
C16 P2 C23 109.36(17)
C17 P2 B2 114.1(2)
C16 P2 B2 112.54(19)
C23 P2 B2 114.4(2)

loop_
_geom_bond_atom_site_label_1
_geom_bond_atom_site_label_2
_geom_bond_distance
C1 C6 1.385(5)
C1 C2 1.396(5)
C1 P1 1.807(4)
C2 C3 1.379(6)
C2 H2 0.9400
C3 C4 1.375(6)
C3 H3 0.9400
C4 C5 1.370(6)
C4 H4 0.9400
C5 C6 1.377(6)
C5 H5 0.9400
C6 H6 0.9400
C7 C8 1.496(5)
C7 P1 1.838(4)
C7 H7A 0.9800
C7 H7B 0.9800
C8 C9 1.383(6)
C8 C13 1.388(5)
C9 C10 1.372(6)
C9 H9 0.9400
C10 C11 1.384(7)
C10 H10 0.9400
C11 C12 1.358(7)
C11 H11 0.9400
C12 C13 1.371(6)
C12 H12 0.9400
C13 C14 1.508(6)
C14 F3 1.318(5)
C14 F1 1.338(5)
C14 F2 1.344(5)
C15 C16 1.531(5)
C15 P1 1.827(3)
C15 H15A 0.9800
C15 H15B 0.9800
C16 P2 1.826(3)
C16 H16A 0.9800
C16 H16B 0.9800
C17 C22 1.369(5)
C17 C18 1.390(5)
C17 P2 1.821(4)
C18 C19 1.371(5)
C18 H18 0.9400
C19 C20 1.373(6)
C19 H19 0.9400
C20 C21 1.367(6)
C20 H20 0.9400
C21 C22 1.375(5)
C21 H21 0.9400
C22 H22 0.9400
C23 C24 1.508(5)
C23 P2 1.835(4)
C23 H23A 0.9800
C23 H23B 0.9800
C24 C25 1.390(5)
C24 C29 1.394(5)
C25 C26 1.365(6)
C25 H25 0.9400
C26 C27 1.370(7)
C26 H26 0.9400
C27 C28 1.378(7)
C27 H27 0.9400
C28 C29 1.376(6)
C28 H28 0.9400
C29 C30 1.499(6)
C30 F4 1.321(5)
C30 F6 1.339(5)
C30 F5 1.344(5)
B1 P1 1.914(4)
B1 H1A 0.9700
B1 H1B 0.9700
B1 H1C 0.9700
B2 P2 1.907(4)
B2 H2A 0.9700
B2 H2B 0.9700
B2 H2C 0.9700
